data_7107701
loop_
_publ_author_name
'Liang-Liang Wang'
'Jian-Fei Bai'
'Lin Peng'
'Liang-Wen Qi'
'Li-Na Jia'
'Yun-Long Guo'
'Xi-Ya Luo'
'Xiaoying Xu'
'Li-xin Wang'

_publ_section_title
;
 Organocatalytic stereocontrolled synthesis of 3,3'-pyrrolidinyl
 spirooxindoles by [3+2] annulation of isocyanoesters with
 methyleneindolinones
;
_journal_name_full Chem.Commun.
_journal_page_first 5175
_journal_paper_doi 10.1039/c2cc30746d
_journal_volume 48
_journal_year 2012
_chemical_absolute_configuration ad
_chemical_formula_moiety 'C27 H27 Br N2 O7'
_chemical_formula_sum 'C27 H27 Br N2 O7'
_chemical_formula_weight 571.42
_chemical_name_systematic
;
?
;
_space_group_IT_number 19
_symmetry_cell_setting orthorhombic
_symmetry_space_group_name_Hall 'P 2ac 2ab'
_symmetry_space_group_name_H-M 'P 21 21 21'
_atom_sites_solution_hydrogens geom
_atom_sites_solution_primary direct
_atom_sites_solution_secondary difmap
_audit_creation_method SHELXL-97
_cell_angle_alpha 90.00
_cell_angle_beta 90.00
_cell_angle_gamma 90.00
_cell_formula_units_Z 4
_cell_length_a 11.9894(7)
_cell_length_b 13.0968(8)
_cell_length_c 17.2527(10)
_cell_measurement_reflns_used 9893
_cell_measurement_temperature 100(2)
_cell_measurement_theta_max 29.82
_cell_measurement_theta_min 2.30
_cell_volume 2709.1(3)
_computing_cell_refinement 'Bruker SAINT'
_computing_data_collection 'Bruker APEX2'
_computing_data_reduction 'Bruker SAINT'
_computing_molecular_graphics 'Bruker SHELXTL'
_computing_publication_material 'Bruker SHELXTL'
_computing_structure_refinement 'SHELXL-97 (Sheldrick, 2008)'
_computing_structure_solution 'SHELXS-97 (Sheldrick, 2008)'
_diffrn_ambient_temperature 100(2)
_diffrn_measured_fraction_theta_full 0.991
_diffrn_measured_fraction_theta_max 0.991
_diffrn_measurement_device_type 'Bruker APEX-II CCD'
_diffrn_measurement_method '\f and \w scans'
_diffrn_radiation_monochromator graphite
_diffrn_radiation_source 'fine-focus sealed tube'
_diffrn_radiation_type MoK\a
_diffrn_radiation_wavelength 0.71073
_diffrn_reflns_av_R_equivalents 0.0300
_diffrn_reflns_av_sigmaI/netI 0.0465
_diffrn_reflns_limit_h_max 16
_diffrn_reflns_limit_h_min -16
_diffrn_reflns_limit_k_max 15
_diffrn_reflns_limit_k_min -18
_diffrn_reflns_limit_l_max 24
_diffrn_reflns_limit_l_min -24
_diffrn_reflns_number 28898
_diffrn_reflns_theta_full 30.03
_diffrn_reflns_theta_max 30.03
_diffrn_reflns_theta_min 1.95
_exptl_absorpt_coefficient_mu 1.564
_exptl_absorpt_correction_T_max 0.6958
_exptl_absorpt_correction_T_min 0.6105
_exptl_absorpt_correction_type multi-scan
_exptl_absorpt_process_details sadabs
_exptl_crystal_colour colourless
_exptl_crystal_density_diffrn 1.401
_exptl_crystal_density_method 'not measured'
_exptl_crystal_description block
_exptl_crystal_F_000 1176
_exptl_crystal_size_max 0.35
_exptl_crystal_size_mid 0.32
_exptl_crystal_size_min 0.25
_refine_diff_density_max 0.342
_refine_diff_density_min -0.232
_refine_diff_density_rms 0.052
_refine_ls_abs_structure_details 'Flack H D (1983), Acta Cryst. A39, 876-881'
_refine_ls_abs_structure_Flack 0.006(4)
_refine_ls_extinction_coef 0.0004(2)
_refine_ls_extinction_expression Fc^*^=kFc[1+0.001xFc^2^\l^3^/sin(2\q)]^-1/4^
_refine_ls_extinction_method SHELXL
_refine_ls_goodness_of_fit_ref 0.994
_refine_ls_hydrogen_treatment constr
_refine_ls_matrix_type full
_refine_ls_number_parameters 340
_refine_ls_number_reflns 7693
_refine_ls_number_restraints 0
_refine_ls_restrained_S_all 0.994
_refine_ls_R_factor_all 0.0273
_refine_ls_R_factor_gt 0.0224
_refine_ls_shift/su_max 0.002
_refine_ls_shift/su_mean 0.000
_refine_ls_structure_factor_coef Fsqd
_refine_ls_weighting_details 'calc w=1/[\s^2^(Fo^2^)+(0.0141P)^2^+0.0000P] where P=(Fo^2^+2Fc^2^)/3'
_refine_ls_weighting_scheme calc
_refine_ls_wR_factor_gt 0.0519
_refine_ls_wR_factor_ref 0.0529
_reflns_number_gt 6997
_reflns_number_total 7693
_reflns_threshold_expression >2sigma(I)
_cod_data_source_file c2cc30746d.txt
_cod_data_source_block mo_1847_7_sad
_cod_database_code 7107701

loop_
_symmetry_equiv_pos_as_xyz
'x, y, z'
'x+1/2, -y+1/2, -z'
'-x, y+1/2, -z+1/2'
'-x+1/2, -y, z+1/2'

loop_
_atom_site_label
_atom_site_type_symbol
_atom_site_fract_x
_atom_site_fract_y
_atom_site_fract_z
_atom_site_U_iso_or_equiv
_atom_site_adp_type
_atom_site_occupancy
_atom_site_symmetry_multiplicity
_atom_site_calc_flag
_atom_site_refinement_flags
Br1 Br 0.398305(11) 0.803934(11) 0.809184(8) 0.01908(4) Uani 1 1 d .
O1 O 0.88426(9) 1.11713(7) 0.57548(6) 0.0170(2) Uani 1 1 d .
O2 O 0.69697(9) 1.14287(8) 0.57387(6) 0.0187(2) Uani 1 1 d .
O3 O 0.89128(10) 0.51000(8) 0.76876(6) 0.0192(2) Uani 1 1 d .
O4 O 0.75762(9) 0.62566(9) 0.79203(7) 0.0261(3) Uani 1 1 d .
O5 O 0.72180(11) 0.58603(9) 0.62474(8) 0.0315(3) Uani 1 1 d .
O6 O 0.69274(9) 0.73543(8) 0.56253(6) 0.0202(2) Uani 1 1 d .
O7 O 0.93797(8) 0.91989(8) 0.58965(6) 0.0181(2) Uani 1 1 d .
N1 N 0.77214(10) 0.99903(9) 0.62727(7) 0.0129(2) Uani 1 1 d .
N2 N 0.94391(10) 0.75622(9) 0.76737(7) 0.0149(2) Uani 1 1 d .
C1 C 1.20728(14) 0.55058(13) 0.60226(10) 0.0242(4) Uani 1 1 d .
H1 H 1.2719 0.5259 0.5765 0.029 Uiso 1 1 calc R
C2 C 1.21752(14) 0.61053(13) 0.66800(10) 0.0245(4) Uani 1 1 d .
H2 H 1.2894 0.6255 0.6881 0.029 Uiso 1 1 calc R
C3 C 1.12333(12) 0.64882(12) 0.70465(9) 0.0191(3) Uani 1 1 d .
H3 H 1.1313 0.6900 0.7497 0.023 Uiso 1 1 calc R
C4 C 1.01720(12) 0.62744(11) 0.67597(8) 0.0145(3) Uani 1 1 d .
C5 C 0.91297(11) 0.67517(10) 0.71121(8) 0.0133(3) Uani 1 1 d .
C6 C 0.84168(11) 0.73074(10) 0.64833(8) 0.0121(3) Uani 1 1 d .
H6 H 0.8942 0.7440 0.6044 0.015 Uiso 1 1 calc R
C7 C 0.81445(11) 0.83710(10) 0.68219(8) 0.0114(3) Uani 1 1 d .
C8 C 0.85334(12) 0.92213(11) 0.62678(8) 0.0128(3) Uani 1 1 d .
C9 C 0.77907(12) 1.09412(11) 0.58870(8) 0.0132(3) Uani 1 1 d .
C10 C 0.91365(12) 1.20918(11) 0.52869(8) 0.0171(3) Uani 1 1 d .
C11 C 0.86409(12) 1.19882(14) 0.44803(8) 0.0228(3) Uani 1 1 d .
H11A H 0.8908 1.1355 0.4241 0.034 Uiso 1 1 calc R
H11B H 0.8870 1.2572 0.4163 0.034 Uiso 1 1 calc R
H11C H 0.7825 1.1971 0.4517 0.034 Uiso 1 1 calc R
C12 C 1.04010(12) 1.20071(15) 0.52725(9) 0.0240(3) Uani 1 1 d .
H12A H 1.0689 1.2035 0.5804 0.036 Uiso 1 1 calc R
H12B H 1.0712 1.2574 0.4971 0.036 Uiso 1 1 calc R
H12C H 1.0617 1.1358 0.5033 0.036 Uiso 1 1 calc R
C13 C 0.67570(11) 0.96516(11) 0.66846(8) 0.0132(3) Uani 1 1 d .
C14 C 0.69616(11) 0.86999(10) 0.70080(8) 0.0117(3) Uani 1 1 d .
C15 C 0.61454(11) 0.82073(10) 0.74393(7) 0.0135(3) Uani 1 1 d .
H15 H 0.6276 0.7556 0.7664 0.016 Uiso 1 1 calc R
C16 C 0.51271(12) 0.87048(12) 0.75300(8) 0.0147(3) Uani 1 1 d .
C17 C 0.49282(12) 0.96609(12) 0.72220(9) 0.0173(3) Uani 1 1 d .
H17 H 0.4231 0.9986 0.7309 0.021 Uiso 1 1 calc R
C18 C 0.57481(11) 1.01522(11) 0.67821(9) 0.0173(3) Uani 1 1 d .
H18 H 0.5618 1.0804 0.6559 0.021 Uiso 1 1 calc R
C19 C 1.10205(15) 0.52690(11) 0.57422(9) 0.0240(3) Uani 1 1 d .
H19 H 1.0945 0.4844 0.5299 0.029 Uiso 1 1 calc R
C20 C 1.00779(13) 0.56519(12) 0.61068(9) 0.0198(3) Uani 1 1 d .
H20 H 0.9360 0.5488 0.5910 0.024 Uiso 1 1 calc R
C21 C 0.89065(13) 0.83731(10) 0.75271(8) 0.0140(3) Uani 1 1 d .
H21 H 0.8980 0.8961 0.7845 0.017 Uiso 1 1 calc R
C22 C 0.84302(12) 0.60059(11) 0.76101(9) 0.0164(3) Uani 1 1 d .
C23 C 0.83237(13) 0.43988(12) 0.81931(11) 0.0258(4) Uani 1 1 d .
H23A H 0.8200 0.4723 0.8698 0.039 Uiso 1 1 calc R
H23B H 0.8769 0.3778 0.8263 0.039 Uiso 1 1 calc R
H23C H 0.7604 0.4221 0.7960 0.039 Uiso 1 1 calc R
C24 C 0.74487(12) 0.67346(12) 0.61287(8) 0.0172(3) Uani 1 1 d .
C25 C 0.59468(12) 0.69453(14) 0.52334(9) 0.0252(3) Uani 1 1 d .
H25A H 0.6037 0.6201 0.5157 0.030 Uiso 1 1 calc R
H25B H 0.5869 0.7268 0.4717 0.030 Uiso 1 1 calc R
C26 C 0.49197(15) 0.7148(2) 0.57059(12) 0.0459(6) Uani 1 1 d .
H26A H 0.4964 0.6770 0.6195 0.069 Uiso 1 1 calc R
H26B H 0.4260 0.6926 0.5416 0.069 Uiso 1 1 calc R
H26C H 0.4864 0.7881 0.5815 0.069 Uiso 1 1 calc R
C27 C 0.87568(14) 1.30508(13) 0.56993(9) 0.0243(3) Uani 1 1 d .
H27A H 0.7940 1.3075 0.5706 0.036 Uiso 1 1 calc R
H27B H 0.9046 1.3651 0.5426 0.036 Uiso 1 1 calc R
H27C H 0.9038 1.3047 0.6233 0.036 Uiso 1 1 calc R

loop_
_atom_site_aniso_label
_atom_site_aniso_U_11
_atom_site_aniso_U_22
_atom_site_aniso_U_33
_atom_site_aniso_U_23
_atom_site_aniso_U_13
_atom_site_aniso_U_12
Br1 0.01373(6) 0.02260(7) 0.02091(7) 0.00611(6) 0.00415(6) -0.00265(6)
O1 0.0132(5) 0.0158(5) 0.0220(5) 0.0064(4) 0.0019(4) -0.0012(4)
O2 0.0150(5) 0.0181(5) 0.0229(5) 0.0066(4) 0.0022(4) 0.0033(4)
O3 0.0174(5) 0.0141(5) 0.0261(5) 0.0057(4) 0.0015(5) 0.0002(5)
O4 0.0226(6) 0.0217(6) 0.0338(7) 0.0110(5) 0.0101(5) 0.0064(5)
O5 0.0310(7) 0.0192(6) 0.0444(8) 0.0043(6) -0.0162(6) -0.0080(5)
O6 0.0197(5) 0.0224(6) 0.0184(5) -0.0006(4) -0.0088(4) -0.0004(5)
O7 0.0153(5) 0.0170(5) 0.0221(5) 0.0020(4) 0.0068(4) 0.0018(4)
N1 0.0104(5) 0.0114(6) 0.0171(6) 0.0018(5) 0.0026(5) 0.0003(4)
N2 0.0150(6) 0.0159(6) 0.0139(6) -0.0020(5) 0.0001(5) 0.0006(5)
C1 0.0217(8) 0.0197(8) 0.0313(9) 0.0017(7) 0.0077(7) 0.0064(7)
C2 0.0164(7) 0.0263(9) 0.0307(9) 0.0021(7) 0.0003(6) 0.0044(6)
C3 0.0176(7) 0.0189(7) 0.0207(7) -0.0003(6) -0.0016(6) 0.0031(6)
C4 0.0156(6) 0.0111(7) 0.0168(7) 0.0030(5) 0.0008(5) 0.0020(5)
C5 0.0135(6) 0.0124(7) 0.0140(6) -0.0001(5) -0.0013(5) 0.0010(5)
C6 0.0134(6) 0.0112(6) 0.0117(6) -0.0007(5) -0.0009(5) 0.0019(5)
C7 0.0116(6) 0.0105(6) 0.0122(6) 0.0006(5) -0.0012(5) -0.0004(5)
C8 0.0132(6) 0.0114(7) 0.0137(6) -0.0002(5) -0.0009(5) -0.0002(5)
C9 0.0158(7) 0.0113(7) 0.0124(6) 0.0009(5) 0.0025(5) -0.0015(5)
C10 0.0182(7) 0.0168(7) 0.0164(6) 0.0062(5) 0.0015(5) -0.0060(6)
C11 0.0218(7) 0.0293(8) 0.0172(7) 0.0036(7) 0.0007(5) -0.0056(7)
C12 0.0178(7) 0.0319(9) 0.0224(7) 0.0061(8) 0.0005(6) -0.0083(7)
C13 0.0111(6) 0.0139(7) 0.0144(7) 0.0006(5) 0.0023(5) -0.0023(5)
C14 0.0113(6) 0.0130(6) 0.0107(6) -0.0009(5) -0.0010(5) 0.0001(5)
C15 0.0148(6) 0.0128(7) 0.0128(6) 0.0007(5) 0.0003(5) 0.0003(5)
C16 0.0124(6) 0.0166(7) 0.0152(7) 0.0016(6) 0.0025(5) -0.0031(6)
C17 0.0108(6) 0.0191(8) 0.0220(7) 0.0016(6) 0.0016(6) 0.0020(6)
C18 0.0143(7) 0.0140(7) 0.0236(8) 0.0043(6) 0.0019(5) 0.0021(5)
C19 0.0278(8) 0.0178(7) 0.0265(8) -0.0039(6) 0.0054(7) 0.0040(7)
C20 0.0197(7) 0.0155(8) 0.0243(8) -0.0024(6) -0.0001(6) 0.0016(6)
C21 0.0134(6) 0.0153(6) 0.0132(6) -0.0012(5) 0.0010(5) -0.0007(6)
C22 0.0165(7) 0.0147(7) 0.0179(7) 0.0021(6) -0.0030(5) 0.0009(6)
C23 0.0210(7) 0.0197(8) 0.0365(10) 0.0142(7) -0.0017(7) -0.0018(6)
C24 0.0158(7) 0.0185(8) 0.0172(7) -0.0028(6) -0.0013(5) 0.0016(6)
C25 0.0195(7) 0.0347(8) 0.0215(7) -0.0082(7) -0.0095(6) -0.0007(9)
C26 0.0220(9) 0.0825(18) 0.0333(10) -0.0209(11) -0.0048(7) -0.0024(10)
C27 0.0321(9) 0.0169(7) 0.0238(7) 0.0029(7) 0.0006(6) -0.0043(8)

loop_
_atom_type_symbol
_atom_type_description
_atom_type_scat_dispersion_real
_atom_type_scat_dispersion_imag
_atom_type_scat_source
C C 0.0033 0.0016 'International Tables Vol C Tables 4.2.6.8 and 6.1.1.4'
H H 0.0000 0.0000 'International Tables Vol C Tables 4.2.6.8 and 6.1.1.4'
N N 0.0061 0.0033 'International Tables Vol C Tables 4.2.6.8 and 6.1.1.4'
O O 0.0106 0.0060 'International Tables Vol C Tables 4.2.6.8 and 6.1.1.4'
Br Br -0.2901 2.4595 'International Tables Vol C Tables 4.2.6.8 and 6.1.1.4'

loop_
_geom_angle_atom_site_label_1
_geom_angle_atom_site_label_2
_geom_angle_atom_site_label_3
_geom_angle
C9 O1 C10 120.30(11)
C22 O3 C23 114.49(12)
C24 O6 C25 116.95(12)
C8 N1 C9 126.11(12)
C8 N1 C13 110.03(11)
C9 N1 C13 123.73(12)
C21 N2 C5 110.10(11)
C2 C1 C19 119.55(15)
C2 C1 H1 120.2
C19 C1 H1 120.2
C1 C2 C3 120.38(15)
C1 C2 H2 119.8
C3 C2 H2 119.8
C2 C3 C4 120.57(14)
C2 C3 H3 119.7
C4 C3 H3 119.7
C3 C4 C20 118.55(14)
C3 C4 C5 121.64(13)
C20 C4 C5 119.71(13)
N2 C5 C4 110.42(11)
N2 C5 C22 102.96(11)
C4 C5 C22 114.01(11)
N2 C5 C6 104.90(11)
C4 C5 C6 111.28(11)
C22 C5 C6 112.54(11)
C24 C6 C7 115.99(11)
C24 C6 C5 118.05(12)
C7 C6 C5 105.85(10)
C24 C6 H6 105.2
C7 C6 H6 105.2
C5 C6 H6 105.2
C14 C7 C21 113.06(12)
C14 C7 C8 102.07(11)
C21 C7 C8 108.26(11)
C14 C7 C6 122.25(11)
C21 C7 C6 100.20(10)
C8 C7 C6 110.68(11)
O7 C8 N1 127.47(13)
O7 C8 C7 124.71(13)
N1 C8 C7 107.80(11)
O2 C9 O1 128.80(13)
O2 C9 N1 121.35(13)
O1 C9 N1 109.83(12)
O1 C10 C27 110.18(11)
O1 C10 C11 109.33(12)
C27 C10 C11 112.77(13)
O1 C10 C12 100.68(12)
C27 C10 C12 111.61(13)
C11 C10 C12 111.62(12)
C10 C11 H11A 109.5
C10 C11 H11B 109.5
H11A C11 H11B 109.5
C10 C11 H11C 109.5
H11A C11 H11C 109.5
H11B C11 H11C 109.5
C10 C12 H12A 109.5
C10 C12 H12B 109.5
H12A C12 H12B 109.5
C10 C12 H12C 109.5
H12A C12 H12C 109.5
H12B C12 H12C 109.5
C18 C13 C14 122.03(13)
C18 C13 N1 128.33(13)
C14 C13 N1 109.64(12)
C13 C14 C15 120.56(12)
C13 C14 C7 109.59(12)
C15 C14 C7 129.84(12)
C14 C15 C16 117.43(13)
C14 C15 H15 121.3
C16 C15 H15 121.3
C17 C16 C15 122.17(13)
C17 C16 Br1 119.31(11)
C15 C16 Br1 118.52(11)
C16 C17 C18 120.30(14)
C16 C17 H17 119.8
C18 C17 H17 119.9
C13 C18 C17 117.49(13)
C13 C18 H18 121.3
C17 C18 H18 121.3
C1 C19 C20 120.16(15)
C1 C19 H19 119.9
C20 C19 H19 119.9
C19 C20 C4 120.76(15)
C19 C20 H20 119.6
C4 C20 H20 119.6
N2 C21 C7 117.49(12)
N2 C21 H21 121.3
C7 C21 H21 121.3
O4 C22 O3 124.84(14)
O4 C22 C5 122.46(13)
O3 C22 C5 112.58(12)
O3 C23 H23A 109.5
O3 C23 H23B 109.5
H23A C23 H23B 109.5
O3 C23 H23C 109.5
H23A C23 H23C 109.5
H23B C23 H23C 109.5
O5 C24 O6 125.58(14)
O5 C24 C6 125.71(14)
O6 C24 C6 108.61(12)
O6 C25 C26 110.17(12)
O6 C25 H25A 109.6
C26 C25 H25A 109.6
O6 C25 H25B 109.6
C26 C25 H25B 109.6
H25A C25 H25B 108.1
C25 C26 H26A 109.5
C25 C26 H26B 109.5
H26A C26 H26B 109.5
C25 C26 H26C 109.5
H26A C26 H26C 109.5
H26B C26 H26C 109.5
C10 C27 H27A 109.5
C10 C27 H27B 109.5
H27A C27 H27B 109.5
C10 C27 H27C 109.5
H27A C27 H27C 109.5
H27B C27 H27C 109.5

loop_
_geom_bond_atom_site_label_1
_geom_bond_atom_site_label_2
_geom_bond_distance
Br1 C16 1.8923(14)
O1 C9 1.3167(17)
O1 C10 1.4930(17)
O2 C9 1.2007(17)
O3 C22 1.3268(18)
O3 C23 1.4501(19)
O4 C22 1.2011(18)
O5 C24 1.1957(19)
O6 C24 1.3429(18)
O6 C25 1.4582(17)
O7 C8 1.2003(17)
N1 C8 1.4007(18)
N1 C9 1.4144(18)
N1 C13 1.4278(17)
N2 C21 1.2647(18)
N2 C5 1.4843(18)
C1 C2 1.385(2)
C1 C19 1.386(3)
C1 H1 0.9500
C2 C3 1.388(2)
C2 H2 0.9500
C3 C4 1.394(2)
C3 H3 0.9500
C4 C20 1.395(2)
C4 C5 1.5238(19)
C5 C22 1.5478(19)
C5 C6 1.5612(19)
C6 C24 1.511(2)
C6 C7 1.5453(19)
C6 H6 1.0000
C7 C14 1.5167(18)
C7 C21 1.5214(19)
C7 C8 1.5401(19)
C10 C27 1.514(2)
C10 C11 1.519(2)
C10 C12 1.520(2)
C11 H11A 0.9800
C11 H11B 0.9800
C11 H11C 0.9800
C12 H12A 0.9800
C12 H12B 0.9800
C12 H12C 0.9800
C13 C18 1.3861(19)
C13 C14 1.3875(19)
C14 C15 1.3883(19)
C15 C16 1.393(2)
C15 H15 0.9500
C16 C17 1.381(2)
C17 C18 1.399(2)
C17 H17 0.9500
C18 H18 0.9500
C19 C20 1.387(2)
C19 H19 0.9500
C20 H20 0.9500
C21 H21 0.9500
C23 H23A 0.9800
C23 H23B 0.9800
C23 H23C 0.9800
C25 C26 1.501(2)
C25 H25A 0.9900
C25 H25B 0.9900
C26 H26A 0.9800
C26 H26B 0.9800
C26 H26C 0.9800
C27 H27A 0.9800
C27 H27B 0.9800
C27 H27C 0.9800

loop_
_geom_torsion_atom_site_label_1
_geom_torsion_atom_site_label_2
_geom_torsion_atom_site_label_3
_geom_torsion_atom_site_label_4
_geom_torsion
C19 C1 C2 C3 -1.5(2)
C1 C2 C3 C4 0.1(2)
C2 C3 C4 C20 1.3(2)
C2 C3 C4 C5 -175.14(14)
C21 N2 C5 C4 129.41(12)
C21 N2 C5 C22 -108.49(13)
C21 N2 C5 C6 9.42(15)
C3 C4 C5 N2 9.60(18)
C20 C4 C5 N2 -166.75(13)
C3 C4 C5 C22 -105.74(15)
C20 C4 C5 C22 77.91(16)
C3 C4 C5 C6 125.67(14)
C20 C4 C5 C6 -50.68(17)
N2 C5 C6 C24 -144.03(12)
C4 C5 C6 C24 96.56(14)
C22 C5 C6 C24 -32.82(17)
N2 C5 C6 C7 -12.15(14)
C4 C5 C6 C7 -131.57(11)
C22 C5 C6 C7 99.05(13)
C24 C6 C7 C14 17.42(18)
C5 C6 C7 C14 -115.60(13)
C24 C6 C7 C21 143.17(12)
C5 C6 C7 C21 10.14(13)
C24 C6 C7 C8 -102.74(13)
C5 C6 C7 C8 124.23(11)
C9 N1 C8 O7 -6.0(2)
C13 N1 C8 O7 169.94(14)
C9 N1 C8 C7 175.08(12)
C13 N1 C8 C7 -9.00(15)
C14 C7 C8 O7 -169.90(14)
C21 C7 C8 O7 70.60(17)
C6 C7 C8 O7 -38.30(18)
C14 C7 C8 N1 9.08(14)
C21 C7 C8 N1 -110.42(13)
C6 C7 C8 N1 140.68(11)
C10 O1 C9 O2 -7.4(2)
C10 O1 C9 N1 174.16(11)
C8 N1 C9 O2 158.99(14)
C13 N1 C9 O2 -16.4(2)
C8 N1 C9 O1 -22.47(19)
C13 N1 C9 O1 162.14(13)
C9 O1 C10 C27 64.13(16)
C9 O1 C10 C11 -60.33(16)
C9 O1 C10 C12 -177.94(12)
C8 N1 C13 C18 -175.67(14)
C9 N1 C13 C18 0.4(2)
C8 N1 C13 C14 5.07(16)
C9 N1 C13 C14 -178.89(12)
C18 C13 C14 C15 0.7(2)
N1 C13 C14 C15 180.00(12)
C18 C13 C14 C7 -178.14(13)
N1 C13 C14 C7 1.17(15)
C21 C7 C14 C13 109.88(13)
C8 C7 C14 C13 -6.18(14)
C6 C7 C14 C13 -130.36(13)
C21 C7 C14 C15 -68.80(18)
C8 C7 C14 C15 175.14(13)
C6 C7 C14 C15 51.0(2)
C13 C14 C15 C16 0.1(2)
C7 C14 C15 C16 178.63(13)
C14 C15 C16 C17 -1.4(2)
C14 C15 C16 Br1 178.39(10)
C15 C16 C17 C18 2.0(2)
Br1 C16 C17 C18 -177.81(11)
C14 C13 C18 C17 -0.1(2)
N1 C13 C18 C17 -179.31(14)
C16 C17 C18 C13 -1.2(2)
C2 C1 C19 C20 1.6(2)
C1 C19 C20 C4 -0.3(2)
C3 C4 C20 C19 -1.2(2)
C5 C4 C20 C19 175.30(14)
C5 N2 C21 C7 -2.81(17)
C14 C7 C21 N2 126.67(14)
C8 C7 C21 N2 -121.01(14)
C6 C7 C21 N2 -5.08(16)
C23 O3 C22 O4 -0.1(2)
C23 O3 C22 C5 176.03(12)
N2 C5 C22 O4 61.39(17)
C4 C5 C22 O4 -178.97(14)
C6 C5 C22 O4 -51.02(19)
N2 C5 C22 O3 -114.88(13)
C4 C5 C22 O3 4.76(17)
C6 C5 C22 O3 132.72(12)
C25 O6 C24 O5 4.7(2)
C25 O6 C24 C6 -178.61(12)
C7 C6 C24 O5 -132.57(16)
C5 C6 C24 O5 -5.4(2)
C7 C6 C24 O6 50.80(16)
C5 C6 C24 O6 177.96(11)
C24 O6 C25 C26 88.73(19)
